data_4131348
loop_
_publ_author_name
'Hari, Durga Prasad'
'Waser, Jerome'

_publ_section_title
;
 Enantioselective Copper-Catalyzed Oxy-Alkynylation of Diazo Compounds.
;
_journal_issue 25
_journal_name_full 'Journal of the American Chemical Society'
_journal_page_first 8420
_journal_page_last 8423
_journal_paper_doi 10.1021/jacs.7b04756
_journal_volume 139
_journal_year 2017
_chemical_absolute_configuration rmad
_chemical_formula_sum 'C36 H51 I O4 Si'
_chemical_formula_weight 702.76
_space_group_crystal_system orthorhombic
_space_group_IT_number 19
_space_group_name_Hall 'P 2ac 2ab'
_space_group_name_H-M_alt 'P 21 21 21'
_atom_sites_solution_hydrogens geom
_atom_sites_solution_primary direct
_atom_sites_solution_secondary difmap
_audit_creation_method SHELXL-2016/6
_cell_angle_alpha 90
_cell_angle_beta 90
_cell_angle_gamma 90
_cell_formula_units_Z 4
_cell_length_a 9.3812(2)
_cell_length_b 12.8730(2)
_cell_length_c 29.8093(7)
_cell_measurement_reflns_used 18603
_cell_measurement_temperature 140.00(10)
_cell_measurement_theta_max 73.3620
_cell_measurement_theta_min 3.7060
_cell_volume 3599.90(13)
_computing_cell_refinement 'CrysAlisPro 1.171.38.43 (Rigaku OD, 2015)'
_computing_data_collection 'CrysAlisPro 1.171.38.43 (Rigaku OD, 2015)'
_computing_data_reduction 'CrysAlisPro 1.171.38.43 (Rigaku OD, 2015)'
_computing_molecular_graphics 'Olex2 (Dolomanov et al., 2009)'
_computing_publication_material 'CIFTAB (Sheldrick, 2016)'
_computing_structure_refinement 'SHELXL-2016/6 (Sheldrick, 2016)'
_computing_structure_solution 'ShelXT (Sheldrick, 2015)'
_diffrn_ambient_environment N~2~
_diffrn_ambient_temperature 140.00(10)
_diffrn_detector 'CCD plate'
_diffrn_detector_area_resol_mean 5.1333
_diffrn_detector_type Atlas
_diffrn_measured_fraction_theta_full 1.000
_diffrn_measured_fraction_theta_max 0.990
_diffrn_measurement_details
;
List of Runs (angles in degrees, time in seconds):

  # Type    Start    End  Width  t~exp~   \w     \q     \k     \f   Frames
--------------------------------------------------------------------------
  1  \w    -70.00  20.00   1.00    1.00    --  -42.26  57.00 -30.00   90
  2  \w    -28.00  -2.00   1.00    1.00    --  -42.26 125.00-120.00   26
  3  \w    -65.00  24.00   1.00    1.00    --  -42.26  57.00-180.00   89
  4  \w    -89.00 -64.00   1.00    1.00    --  -42.26 125.00-120.00   25
  5  \w   -115.00 -15.00   1.00    1.00    --  -42.26 -57.00  30.00  100
  6  \w   -104.00 -76.00   1.00    1.00    --  -42.26-147.00  95.00   28
  7  \w     33.00  94.00   1.00    2.48    --  105.68 -45.00  60.00   61
  8  \w     54.00  89.00   1.00    2.48    --  105.68 -77.00 150.00   35
  9  \w     23.00 107.00   1.00    2.48    --  105.68 -94.00  90.00   84
 10  \w     54.00 106.00   1.00    2.48    --  105.68 -94.00   0.00   52
 11  \w     94.00 122.00   1.00    2.48    --  105.68-125.00 -60.00   28
 12  \w     71.00 130.00   1.00    2.48    --  105.68 -45.00-120.00   59
 13  \w    111.00 178.00   1.00    2.48    --  105.68  77.00 -60.00   67
 14  \w    118.00 145.00   1.00    2.48    --  105.68 125.00 -30.00   27
 15  \w    110.00 173.00   1.00    2.48    --  105.68 125.00  60.00   63
 16  \w     34.00  71.00   1.00    2.48    --  105.68 -61.00   0.00   37
 17  \w     35.00  73.00   1.00    2.48    --  105.68-125.00 -60.00   38
 18  \w     24.00  89.00   1.00    2.48    --  105.68 -94.00-120.00   65
 19  \w     19.00 175.00   1.00    2.48    --  105.68   0.00 -60.00  156
;
_diffrn_measurement_device 'four-circle diffractometer'
_diffrn_measurement_device_type 'SuperNova, Dual, Cu at zero, Atlas'
_diffrn_measurement_method '\w scans'
_diffrn_radiation_monochromator mirror
_diffrn_radiation_probe x-ray
_diffrn_radiation_type 'Cu K\a'
_diffrn_radiation_wavelength 1.54184
_diffrn_reflns_av_R_equivalents 0.0451
_diffrn_reflns_av_unetI/netI 0.0352
_diffrn_reflns_Laue_measured_fraction_full 1.000
_diffrn_reflns_Laue_measured_fraction_max 0.990
_diffrn_reflns_limit_h_max 11
_diffrn_reflns_limit_h_min -8
_diffrn_reflns_limit_k_max 14
_diffrn_reflns_limit_k_min -15
_diffrn_reflns_limit_l_max 37
_diffrn_reflns_limit_l_min -36
_diffrn_reflns_number 25820
_diffrn_reflns_point_group_measured_fraction_full 1.000
_diffrn_reflns_point_group_measured_fraction_max 0.982
_diffrn_reflns_theta_full 67.684
_diffrn_reflns_theta_max 73.880
_diffrn_reflns_theta_min 3.740
_diffrn_source 'micro-focus sealed X-ray tube'
_diffrn_source_type 'SuperNova (Cu) X-ray Source'
_exptl_absorpt_coefficient_mu 7.573
_exptl_absorpt_correction_T_max 0.14825
_exptl_absorpt_correction_T_min 0.05124
_exptl_absorpt_correction_type sphere
_exptl_absorpt_process_details
;
CrysAlisPro 1.171.38.43 (Rigaku Oxford Diffraction, 2015)
Spherical absorption correction using equivalent radius
and absorption coefficient.
Empirical absorption correction using spherical harmonics,
implemented in SCALE3 ABSPACK scaling algorithm.
;
_exptl_crystal_colour colourless
_exptl_crystal_density_diffrn 1.297
_exptl_crystal_description prism
_exptl_crystal_F_000 1464
_exptl_crystal_size_max 0.486
_exptl_crystal_size_mid 0.253
_exptl_crystal_size_min 0.180
_exptl_crystal_size_rad 0.1532
_refine_diff_density_max 2.291
_refine_diff_density_min -0.622
_refine_diff_density_rms 0.086
_refine_ls_abs_structure_details
;
 Flack x determined using 2890 quotients [(I+)-(I-)]/[(I+)+(I-)]
 (Parsons, Flack and Wagner, Acta Cryst. B69 (2013) 249-259).
;
_refine_ls_abs_structure_Flack 0.003(5)
_refine_ls_extinction_method none
_refine_ls_goodness_of_fit_ref 1.073
_refine_ls_hydrogen_treatment constr
_refine_ls_matrix_type full
_refine_ls_number_parameters 444
_refine_ls_number_reflns 7160
_refine_ls_number_restraints 111
_refine_ls_restrained_S_all 1.070
_refine_ls_R_factor_all 0.0494
_refine_ls_R_factor_gt 0.0491
_refine_ls_shift/su_max 0.001
_refine_ls_shift/su_mean 0.000
_refine_ls_structure_factor_coef Fsqd
_refine_ls_weighting_details 'w=1/[\s^2^(Fo^2^)+(0.0882P)^2^+2.0106P] where P=(Fo^2^+2Fc^2^)/3'
_refine_ls_weighting_scheme calc
_refine_ls_wR_factor_gt 0.1364
_refine_ls_wR_factor_ref 0.1368
_reflns_Friedel_coverage 0.761
_reflns_Friedel_fraction_full 1.000
_reflns_Friedel_fraction_max 0.972
_reflns_number_gt 7073
_reflns_number_total 7160
_reflns_threshold_expression 'I > 2\s(I)'
_cod_data_source_file ja7b04756_si_002.cif
_cod_data_source_block shelx
_cod_database_code 4131348
_shelx_shelxl_version_number 2016/6
_shelx_space_group_comment
;
The symmetry employed for this shelxl refinement is uniquely defined
by the following loop, which should always be used as a source of
symmetry information in preference to the above space-group names.
They are only intended as comments.
;

loop_
_space_group_symop_operation_xyz
'x, y, z'
'-x+1/2, -y, z+1/2'
'-x, y+1/2, -z+1/2'
'x+1/2, -y+1/2, -z'

loop_
_atom_site_label
_atom_site_type_symbol
_atom_site_fract_x
_atom_site_fract_y
_atom_site_fract_z
_atom_site_U_iso_or_equiv
_atom_site_adp_type
_atom_site_occupancy
_atom_site_site_symmetry_order
_atom_site_calc_flag
_atom_site_refinement_flags_posn
_atom_site_refinement_flags_adp
_atom_site_refinement_flags_occupancy
_atom_site_disorder_assembly
_atom_site_disorder_group
I1 I -0.20549(4) 0.23847(3) 0.70505(2) 0.05676(16) Uani 1 1 d . . . . .
Si1 Si 0.2225(3) 0.44630(14) 0.46402(6) 0.0622(5) Uani 1 1 d D . . . .
O1 O 0.0304(6) 0.4132(4) 0.68308(17) 0.0576(12) Uani 1 1 d . . . . .
O2 O 0.1953(5) 0.3449(3) 0.63653(13) 0.0420(8) Uani 1 1 d . . . . .
O3 O 0.3499(6) 0.4971(4) 0.67510(16) 0.0567(12) Uani 1 1 d . . . . .
O4 O 0.3619(4) 0.5854(3) 0.60916(14) 0.0416(8) Uani 1 1 d . . . . .
C1 C 0.0056(7) 0.1914(5) 0.71596(19) 0.0446(12) Uani 1 1 d . . . . .
C2 C 0.1223(6) 0.2431(4) 0.69768(17) 0.0430(11) Uani 1 1 d . . . . .
C3 C 0.2596(6) 0.2056(5) 0.7057(2) 0.0443(11) Uani 1 1 d . . . . .
H3 H 0.338886 0.239814 0.692453 0.053 Uiso 1 1 calc R U . . .
C4 C 0.2823(8) 0.1184(5) 0.7328(2) 0.0462(12) Uani 1 1 d . . . . .
C5 C 0.1634(8) 0.0685(5) 0.7500(2) 0.0478(13) Uani 1 1 d . . . . .
H5 H 0.176520 0.008685 0.768197 0.057 Uiso 1 1 calc R U . . .
C6 C 0.0276(8) 0.1024(5) 0.7416(2) 0.0482(13) Uani 1 1 d . . . . .
H6 H -0.051598 0.065163 0.753318 0.058 Uiso 1 1 calc R U . . .
C7 C 0.4305(8) 0.0823(6) 0.7430(2) 0.0561(16) Uani 1 1 d . . . . .
H7A H 0.488105 0.084782 0.715593 0.084 Uiso 1 1 calc R U . . .
H7B H 0.427379 0.010856 0.754294 0.084 Uiso 1 1 calc R U . . .
H7C H 0.473025 0.127661 0.765760 0.084 Uiso 1 1 calc R U . . .
C8 C 0.1082(7) 0.3426(5) 0.6726(2) 0.0440(12) Uani 1 1 d . . . . .
C9 C 0.2018(7) 0.4439(4) 0.61391(18) 0.0431(11) Uani 1 1 d . . . . .
H9 H 0.108092 0.479010 0.619016 0.052 Uiso 1 1 calc R U . . .
C10 C 0.3153(7) 0.5101(5) 0.6371(2) 0.0458(12) Uani 1 1 d . . . . .
C11 C 0.2172(8) 0.4305(4) 0.5658(2) 0.0465(12) Uani 1 1 d . . . . .
C12 C 0.2226(10) 0.4294(5) 0.5255(2) 0.0576(16) Uani 1 1 d . . . . .
C13 C 0.0535(13) 0.3737(8) 0.4417(3) 0.090(3) Uani 1 1 d D U . . .
H13 H 0.074513 0.297541 0.442660 0.108 Uiso 0.57(2) 1 calc R U P A 1
H13A H -0.029191 0.408035 0.456771 0.108 Uiso 0.43(2) 1 calc R U P A 2
C14A C -0.0868(15) 0.3907(16) 0.4657(5) 0.078(5) Uani 0.57(2) 1 d D U P A 1
H14A H -0.069888 0.394597 0.498144 0.117 Uiso 0.57(2) 1 calc R U P A 1
H14B H -0.151309 0.332729 0.459262 0.117 Uiso 0.57(2) 1 calc R U P A 1
H14C H -0.129925 0.455739 0.455389 0.117 Uiso 0.57(2) 1 calc R U P A 1
C15A C 0.043(5) 0.405(3) 0.3929(5) 0.082(6) Uani 0.57(2) 1 d D U P A 1
H15A H 0.011562 0.477040 0.390731 0.124 Uiso 0.57(2) 1 calc R U P A 1
H15B H -0.025279 0.359545 0.377569 0.124 Uiso 0.57(2) 1 calc R U P A 1
H15C H 0.137087 0.397587 0.378715 0.124 Uiso 0.57(2) 1 calc R U P A 1
C14B C 0.055(4) 0.2652(17) 0.4592(9) 0.115(9) Uani 0.43(2) 1 d D U P A 2
H14D H 0.153431 0.239503 0.459940 0.172 Uiso 0.43(2) 1 calc R U P A 2
H14E H -0.002430 0.220696 0.439685 0.172 Uiso 0.43(2) 1 calc R U P A 2
H14F H 0.015468 0.264217 0.489657 0.172 Uiso 0.43(2) 1 calc R U P A 2
C15B C 0.022(7) 0.380(4) 0.3923(6) 0.087(8) Uani 0.43(2) 1 d D U P A 2
H15D H 0.026320 0.452751 0.382573 0.131 Uiso 0.43(2) 1 calc R U P A 2
H15E H -0.073189 0.352164 0.386394 0.131 Uiso 0.43(2) 1 calc R U P A 2
H15F H 0.093037 0.339466 0.375648 0.131 Uiso 0.43(2) 1 calc R U P A 2
C16 C 0.2030(10) 0.5892(5) 0.4544(2) 0.0590(15) Uani 1 1 d . . . . .
H16 H 0.203965 0.601125 0.421226 0.071 Uiso 1 1 calc R U . . .
C17 C 0.0630(13) 0.6306(9) 0.4722(5) 0.094(3) Uani 1 1 d . . . . .
H17A H -0.015157 0.586111 0.461886 0.140 Uiso 1 1 calc R U . . .
H17B H 0.048211 0.701524 0.461262 0.140 Uiso 1 1 calc R U . . .
H17C H 0.065354 0.630842 0.505095 0.140 Uiso 1 1 calc R U . . .
C18 C 0.3269(10) 0.6526(7) 0.4748(3) 0.0663(19) Uani 1 1 d . . . . .
H18A H 0.325030 0.646055 0.507530 0.099 Uiso 1 1 calc R U . . .
H18B H 0.316544 0.725835 0.466444 0.099 Uiso 1 1 calc R U . . .
H18C H 0.417801 0.626050 0.463313 0.099 Uiso 1 1 calc R U . . .
C19A C 0.410(2) 0.418(3) 0.4454(11) 0.089(5) Uani 0.42(2) 1 d D U P B 1
H19A H 0.461728 0.477419 0.460059 0.107 Uiso 0.42(2) 1 calc R U P B 1
C20A C 0.433(7) 0.445(4) 0.3966(14) 0.088(7) Uani 0.42(2) 1 d D U P B 1
H20A H 0.351082 0.421733 0.379041 0.132 Uiso 0.42(2) 1 calc R U P B 1
H20B H 0.519740 0.411277 0.385711 0.132 Uiso 0.42(2) 1 calc R U P B 1
H20C H 0.443136 0.520865 0.393539 0.132 Uiso 0.42(2) 1 calc R U P B 1
C21A C 0.504(4) 0.329(3) 0.4596(10) 0.108(7) Uani 0.42(2) 1 d D U P B 1
H21A H 0.483120 0.310801 0.490790 0.162 Uiso 0.42(2) 1 calc R U P B 1
H21B H 0.604369 0.349631 0.456953 0.162 Uiso 0.42(2) 1 calc R U P B 1
H21C H 0.485703 0.269175 0.440210 0.162 Uiso 0.42(2) 1 calc R U P B 1
C19B C 0.393(2) 0.3903(15) 0.4414(9) 0.089(5) Uani 0.58(2) 1 d D U P B 2
H19B H 0.465140 0.405758 0.465108 0.106 Uiso 0.58(2) 1 calc R U P B 2
C20B C 0.456(4) 0.435(3) 0.3989(10) 0.087(6) Uani 0.58(2) 1 d D U P B 2
H20D H 0.440318 0.386166 0.374047 0.131 Uiso 0.58(2) 1 calc R U P B 2
H20E H 0.558793 0.445234 0.403053 0.131 Uiso 0.58(2) 1 calc R U P B 2
H20F H 0.410612 0.501285 0.392028 0.131 Uiso 0.58(2) 1 calc R U P B 2
C21B C 0.386(2) 0.2740(14) 0.4397(6) 0.091(5) Uani 0.58(2) 1 d D U P B 2
H21D H 0.335213 0.248035 0.466110 0.136 Uiso 0.58(2) 1 calc R U P B 2
H21E H 0.483427 0.245854 0.439547 0.136 Uiso 0.58(2) 1 calc R U P B 2
H21F H 0.336408 0.252180 0.412456 0.136 Uiso 0.58(2) 1 calc R U P B 2
C22 C 0.4586(7) 0.6585(4) 0.62785(19) 0.0424(11) Uani 1 1 d . . . . .
C23 C 0.4029(6) 0.7496(5) 0.64501(19) 0.0438(11) Uani 1 1 d . . . . .
C24 C 0.5003(8) 0.8169(5) 0.6660(2) 0.0500(13) Uani 1 1 d . . . . .
H24 H 0.465561 0.878826 0.679447 0.060 Uiso 1 1 calc R U . . .
C25 C 0.6461(8) 0.7961(5) 0.6678(2) 0.0521(14) Uani 1 1 d . . . . .
C26 C 0.6964(7) 0.7078(5) 0.6468(2) 0.0507(13) Uani 1 1 d . . . . .
H26 H 0.795988 0.694489 0.646856 0.061 Uiso 1 1 calc R U . . .
C27 C 0.6052(7) 0.6375(5) 0.6256(2) 0.0458(12) Uani 1 1 d . . . . .
C28 C 0.2441(7) 0.7805(5) 0.6413(2) 0.0482(13) Uani 1 1 d . . . . .
C29 C 0.1457(8) 0.7035(6) 0.6647(3) 0.0619(18) Uani 1 1 d . . . . .
H29A H 0.124787 0.645679 0.644356 0.093 Uiso 1 1 calc R U . . .
H29B H 0.056658 0.738446 0.672949 0.093 Uiso 1 1 calc R U . . .
H29C H 0.192314 0.676948 0.691771 0.093 Uiso 1 1 calc R U . . .
C30 C 0.2052(10) 0.7902(8) 0.5914(3) 0.074(2) Uani 1 1 d . . . . .
H30A H 0.278454 0.831008 0.575885 0.111 Uiso 1 1 calc R U . . .
H30B H 0.112779 0.825037 0.588416 0.111 Uiso 1 1 calc R U . . .
H30C H 0.199671 0.720845 0.577936 0.111 Uiso 1 1 calc R U . . .
C31 C 0.2169(9) 0.8868(6) 0.6633(3) 0.0644(18) Uani 1 1 d . . . . .
H31A H 0.240484 0.883008 0.695320 0.097 Uiso 1 1 calc R U . . .
H31B H 0.116339 0.905568 0.659813 0.097 Uiso 1 1 calc R U . . .
H31C H 0.276748 0.939433 0.648864 0.097 Uiso 1 1 calc R U . . .
C32 C 0.7445(9) 0.8697(7) 0.6917(3) 0.0646(19) Uani 1 1 d . . . . .
H32A H 0.749992 0.935166 0.675010 0.097 Uiso 1 1 calc R U . . .
H32B H 0.839758 0.838761 0.693742 0.097 Uiso 1 1 calc R U . . .
H32C H 0.708018 0.883160 0.721949 0.097 Uiso 1 1 calc R U . . .
C33 C 0.6685(7) 0.5430(5) 0.6005(2) 0.0515(14) Uani 1 1 d . . . . .
C34 C 0.8325(9) 0.5478(8) 0.5996(3) 0.075(2) Uani 1 1 d . . . . .
H34A H 0.862939 0.609493 0.582874 0.113 Uiso 1 1 calc R U . . .
H34B H 0.869996 0.485377 0.584972 0.113 Uiso 1 1 calc R U . . .
H34C H 0.868780 0.551715 0.630374 0.113 Uiso 1 1 calc R U . . .
C35 C 0.6261(12) 0.4387(7) 0.6214(4) 0.081(3) Uani 1 1 d . . . . .
H35A H 0.637926 0.442230 0.654007 0.121 Uiso 1 1 calc R U . . .
H35B H 0.686870 0.383547 0.609255 0.121 Uiso 1 1 calc R U . . .
H35C H 0.526192 0.423679 0.614238 0.121 Uiso 1 1 calc R U . . .
C36 C 0.6192(9) 0.5432(6) 0.5509(3) 0.0594(16) Uani 1 1 d . . . . .
H36A H 0.515332 0.535821 0.549597 0.089 Uiso 1 1 calc R U . . .
H36B H 0.663927 0.485070 0.534936 0.089 Uiso 1 1 calc R U . . .
H36C H 0.647260 0.608727 0.536670 0.089 Uiso 1 1 calc R U . . .

loop_
_atom_site_aniso_label
_atom_site_aniso_U_11
_atom_site_aniso_U_22
_atom_site_aniso_U_33
_atom_site_aniso_U_23
_atom_site_aniso_U_13
_atom_site_aniso_U_12
I1 0.0473(2) 0.0632(2) 0.0597(2) 0.00166(18) -0.00260(17) 0.00186(17)
Si1 0.1022(16) 0.0508(8) 0.0335(7) 0.0014(6) -0.0058(9) 0.0026(11)
O1 0.074(3) 0.047(2) 0.052(2) 0.0033(19) 0.014(2) 0.011(2)
O2 0.052(2) 0.0381(16) 0.0362(17) 0.0050(14) 0.0030(17) -0.0008(17)
O3 0.068(3) 0.061(3) 0.041(2) 0.0116(19) -0.013(2) -0.015(2)
O4 0.045(2) 0.0400(18) 0.0398(19) 0.0044(15) -0.0042(16) -0.0023(16)
C1 0.045(3) 0.051(3) 0.038(3) -0.002(2) 0.003(2) -0.001(2)
C2 0.054(3) 0.039(2) 0.035(2) -0.005(2) 0.003(2) -0.001(2)
C3 0.046(3) 0.048(3) 0.039(2) -0.003(2) 0.001(2) -0.001(2)
C4 0.052(3) 0.048(3) 0.039(3) 0.001(2) 0.002(2) 0.003(3)
C5 0.065(4) 0.041(3) 0.038(3) 0.003(2) 0.006(2) 0.001(3)
C6 0.060(4) 0.044(3) 0.041(3) 0.001(2) 0.007(3) -0.002(3)
C7 0.055(4) 0.067(4) 0.047(3) 0.009(3) 0.000(3) 0.009(3)
C8 0.045(3) 0.047(3) 0.040(3) 0.000(2) 0.003(2) 0.001(2)
C9 0.049(3) 0.040(2) 0.040(3) 0.005(2) -0.003(2) -0.003(3)
C10 0.049(3) 0.044(3) 0.045(3) 0.009(2) -0.002(2) -0.005(2)
C11 0.056(3) 0.043(3) 0.041(3) 0.007(2) -0.004(3) -0.005(3)
C12 0.083(5) 0.042(3) 0.048(3) 0.003(2) -0.008(3) -0.005(3)
C13 0.117(8) 0.079(5) 0.076(6) -0.005(5) -0.028(5) -0.006(5)
C14A 0.064(8) 0.099(11) 0.070(9) -0.020(8) 0.000(7) -0.018(8)
C15A 0.099(13) 0.084(15) 0.064(9) -0.009(8) -0.029(8) -0.029(11)
C14B 0.119(18) 0.127(19) 0.098(16) -0.002(16) -0.009(14) -0.035(17)
C15B 0.104(17) 0.09(2) 0.067(12) -0.017(10) -0.030(11) -0.016(15)
C16 0.074(4) 0.059(3) 0.044(3) 0.012(3) -0.003(3) -0.002(4)
C17 0.082(7) 0.079(6) 0.120(9) -0.012(6) -0.019(6) 0.017(5)
C18 0.072(5) 0.067(4) 0.060(4) 0.000(3) 0.005(4) -0.010(4)
C19A 0.121(10) 0.093(11) 0.054(8) -0.011(9) 0.009(8) 0.047(9)
C20A 0.104(16) 0.098(13) 0.062(11) -0.002(11) 0.020(11) 0.027(12)
C21A 0.129(14) 0.106(14) 0.087(12) 0.000(11) 0.005(12) 0.032(13)
C19B 0.114(9) 0.094(11) 0.058(7) -0.003(8) 0.009(7) 0.035(8)
C20B 0.087(13) 0.100(12) 0.075(10) -0.016(9) -0.002(9) 0.011(10)
C21B 0.107(11) 0.084(10) 0.081(9) -0.006(8) 0.006(8) 0.025(9)
C22 0.047(3) 0.040(3) 0.040(3) 0.004(2) -0.003(2) -0.004(2)
C23 0.042(3) 0.045(3) 0.044(3) 0.002(2) 0.004(2) -0.001(2)
C24 0.059(4) 0.049(3) 0.042(3) -0.002(2) 0.001(3) -0.007(3)
C25 0.057(3) 0.051(3) 0.049(3) 0.003(3) -0.005(3) -0.010(3)
C26 0.046(3) 0.056(3) 0.050(3) 0.011(2) -0.004(3) -0.005(3)
C27 0.049(3) 0.047(3) 0.041(3) 0.006(2) -0.001(2) 0.000(2)
C28 0.047(3) 0.050(3) 0.048(3) -0.010(2) -0.003(2) 0.002(2)
C29 0.049(3) 0.066(4) 0.071(4) -0.017(3) 0.013(3) -0.005(3)
C30 0.072(5) 0.097(6) 0.054(4) 0.002(4) -0.010(4) 0.032(5)
C31 0.060(4) 0.053(3) 0.081(5) -0.015(3) 0.007(4) -0.001(3)
C32 0.064(4) 0.065(4) 0.065(4) 0.005(3) -0.011(3) -0.018(3)
C33 0.049(3) 0.051(3) 0.054(3) 0.003(3) -0.005(3) 0.005(3)
C34 0.053(4) 0.094(6) 0.079(5) -0.009(5) -0.003(4) 0.018(4)
C35 0.087(6) 0.054(4) 0.101(7) 0.017(4) 0.019(5) 0.023(4)
C36 0.059(4) 0.065(4) 0.055(4) -0.007(3) -0.002(3) 0.011(3)

loop_
_atom_type_symbol
_atom_type_description
_atom_type_scat_dispersion_real
_atom_type_scat_dispersion_imag
_atom_type_scat_source
C C 0.0181 0.0091 'International Tables Vol C Tables 4.2.6.8 and 6.1.1.4'
H H 0.0000 0.0000 'International Tables Vol C Tables 4.2.6.8 and 6.1.1.4'
I I -0.3257 6.8362 'International Tables Vol C Tables 4.2.6.8 and 6.1.1.4'
O O 0.0492 0.0322 'International Tables Vol C Tables 4.2.6.8 and 6.1.1.4'
Si Si 0.2541 0.3302 'International Tables Vol C Tables 4.2.6.8 and 6.1.1.4'

loop_
_exptl_crystal_face_index_h
_exptl_crystal_face_index_k
_exptl_crystal_face_index_l
_exptl_crystal_face_perp_dist
1 -8 -1 0.1901
-4 1 13 0.1298
-1 -4 -17 0.1293
-4 2 -13 0.2064
0 -5 -16 0.1297
-3 1 -17 0.1892
1 -4 -17 0.1443
4 -3 12 0.2443
3 -5 -13 0.1891
-4 6 -1 0.1745
6 0 5 0.2524
4 6 5 0.1561
-5 -1 10 0.1723
-3 -4 13 0.1459
-1 -6 13 0.1368
0 -6 12 0.1496
-4 6 -6 0.1773
-6 3 5 0.1789
1 6 -13 0.1166
6 -3 -4 0.2613
0 5 15 0.0430
1 8 2 0.0931
-6 -2 -4 0.2158
-4 -7 -3 0.1869
0 -2 -19 0.1377
-2 -8 -3 0.1809
1 0 -19 0.1514
1 -5 -14 0.1552
4 4 11 0.1650
-1 -2 18 0.1248
2 0 -19 0.1549
-2 -6 10 0.1440
-1 1 -19 0.1515

loop_
_geom_angle_atom_site_label_1
_geom_angle_atom_site_label_2
_geom_angle_atom_site_label_3
_geom_angle
C12 Si1 C16 105.6(3)
C12 Si1 C19B 108.1(9)
C16 Si1 C19B 113.9(7)
C12 Si1 C19A 105.6(11)
C16 Si1 C19A 103.5(11)
C12 Si1 C13 106.4(4)
C16 Si1 C13 109.8(4)
C19B Si1 C13 112.5(8)
C19A Si1 C13 124.5(13)
C8 O2 C9 114.6(5)
C10 O4 C22 116.1(4)
C2 C1 C6 119.5(6)
C2 C1 I1 123.0(5)
C6 C1 I1 117.6(5)
C1 C2 C3 119.6(5)
C1 C2 C8 122.5(6)
C3 C2 C8 117.7(5)
C2 C3 C4 121.1(6)
C2 C3 H3 119.5
C4 C3 H3 119.5
C5 C4 C3 117.6(6)
C5 C4 C7 121.9(6)
C3 C4 C7 120.5(6)
C6 C5 C4 122.3(6)
C6 C5 H5 118.9
C4 C5 H5 118.9
C5 C6 C1 120.0(6)
C5 C6 H6 120.0
C1 C6 H6 120.0
C4 C7 H7A 109.5
C4 C7 H7B 109.5
H7A C7 H7B 109.5
C4 C7 H7C 109.5
H7A C7 H7C 109.5
H7B C7 H7C 109.5
O1 C8 O2 123.8(6)
O1 C8 C2 124.8(6)
O2 C8 C2 111.4(5)
O2 C9 C11 111.2(4)
O2 C9 C10 108.1(4)
C11 C9 C10 116.3(5)
O2 C9 H9 106.9
C11 C9 H9 106.9
C10 C9 H9 106.9
O3 C10 O4 126.8(6)
O3 C10 C9 122.8(5)
O4 C10 C9 110.3(5)
C12 C11 C9 173.1(7)
C11 C12 Si1 172.1(6)
C14B C13 C15B 113(2)
C15A C13 C14A 111(2)
C14B C13 Si1 108.7(14)
C15B C13 Si1 117.7(19)
C15A C13 Si1 104.6(14)
C14A C13 Si1 118.3(8)
C15A C13 H13 107.4
C14A C13 H13 107.4
Si1 C13 H13 107.4
C14B C13 H13A 105.3
C15B C13 H13A 105.3
Si1 C13 H13A 105.3
C13 C14A H14A 109.5
C13 C14A H14B 109.5
H14A C14A H14B 109.5
C13 C14A H14C 109.5
H14A C14A H14C 109.5
H14B C14A H14C 109.5
C13 C15A H15A 109.5
C13 C15A H15B 109.5
H15A C15A H15B 109.5
C13 C15A H15C 109.5
H15A C15A H15C 109.5
H15B C15A H15C 109.5
C13 C14B H14D 109.5
C13 C14B H14E 109.5
H14D C14B H14E 109.5
C13 C14B H14F 109.5
H14D C14B H14F 109.5
H14E C14B H14F 109.5
C13 C15B H15D 109.5
C13 C15B H15E 109.5
H15D C15B H15E 109.5
C13 C15B H15F 109.5
H15D C15B H15F 109.5
H15E C15B H15F 109.5
C17 C16 C18 109.2(7)
C17 C16 Si1 112.1(7)
C18 C16 Si1 112.7(6)
C17 C16 H16 107.5
C18 C16 H16 107.5
Si1 C16 H16 107.5
C16 C17 H17A 109.5
C16 C17 H17B 109.5
H17A C17 H17B 109.5
C16 C17 H17C 109.5
H17A C17 H17C 109.5
H17B C17 H17C 109.5
C16 C18 H18A 109.5
C16 C18 H18B 109.5
H18A C18 H18B 109.5
C16 C18 H18C 109.5
H18A C18 H18C 109.5
H18B C18 H18C 109.5
C21A C19A C20A 111.3(16)
C21A C19A Si1 128(2)
C20A C19A Si1 112(3)
C21A C19A H19A 100.2
C20A C19A H19A 100.2
Si1 C19A H19A 100.2
C19A C20A H20A 109.5
C19A C20A H20B 109.5
H20A C20A H20B 109.5
C19A C20A H20C 109.5
H20A C20A H20C 109.5
H20B C20A H20C 109.5
C19A C21A H21A 109.5
C19A C21A H21B 109.5
H21A C21A H21B 109.5
C19A C21A H21C 109.5
H21A C21A H21C 109.5
H21B C21A H21C 109.5
C21B C19B C20B 111.3(15)
C21B C19B Si1 111.2(13)
C20B C19B Si1 119.4(19)
C21B C19B H19B 104.4
C20B C19B H19B 104.4
Si1 C19B H19B 104.4
C19B C20B H20D 109.5
C19B C20B H20E 109.5
H20D C20B H20E 109.5
C19B C20B H20F 109.5
H20D C20B H20F 109.5
H20E C20B H20F 109.5
C19B C21B H21D 109.5
C19B C21B H21E 109.5
H21D C21B H21E 109.5
C19B C21B H21F 109.5
H21D C21B H21F 109.5
H21E C21B H21F 109.5
C23 C22 C27 123.5(6)
C23 C22 O4 117.8(5)
C27 C22 O4 118.7(5)
C22 C23 C24 116.2(6)
C22 C23 C28 123.8(5)
C24 C23 C28 119.9(6)
C25 C24 C23 122.4(6)
C25 C24 H24 118.8
C23 C24 H24 118.8
C26 C25 C24 118.5(6)
C26 C25 C32 121.6(7)
C24 C25 C32 120.0(7)
C25 C26 C27 121.9(6)
C25 C26 H26 119.0
C27 C26 H26 119.0
C26 C27 C22 117.0(6)
C26 C27 C33 119.6(6)
C22 C27 C33 123.4(6)
C29 C28 C31 106.5(6)
C29 C28 C30 110.6(7)
C31 C28 C30 107.5(6)
C29 C28 C23 112.6(6)
C31 C28 C23 111.0(5)
C30 C28 C23 108.5(6)
C28 C29 H29A 109.5
C28 C29 H29B 109.5
H29A C29 H29B 109.5
C28 C29 H29C 109.5
H29A C29 H29C 109.5
H29B C29 H29C 109.5
C28 C30 H30A 109.5
C28 C30 H30B 109.5
H30A C30 H30B 109.5
C28 C30 H30C 109.5
H30A C30 H30C 109.5
H30B C30 H30C 109.5
C28 C31 H31A 109.5
C28 C31 H31B 109.5
H31A C31 H31B 109.5
C28 C31 H31C 109.5
H31A C31 H31C 109.5
H31B C31 H31C 109.5
C25 C32 H32A 109.5
C25 C32 H32B 109.5
H32A C32 H32B 109.5
C25 C32 H32C 109.5
H32A C32 H32C 109.5
H32B C32 H32C 109.5
C35 C33 C34 107.6(7)
C35 C33 C27 113.1(6)
C34 C33 C27 111.1(6)
C35 C33 C36 108.2(7)
C34 C33 C36 106.4(7)
C27 C33 C36 110.3(5)
C33 C34 H34A 109.5
C33 C34 H34B 109.5
H34A C34 H34B 109.5
C33 C34 H34C 109.5
H34A C34 H34C 109.5
H34B C34 H34C 109.5
C33 C35 H35A 109.5
C33 C35 H35B 109.5
H35A C35 H35B 109.5
C33 C35 H35C 109.5
H35A C35 H35C 109.5
H35B C35 H35C 109.5
C33 C36 H36A 109.5
C33 C36 H36B 109.5
H36A C36 H36B 109.5
C33 C36 H36C 109.5
H36A C36 H36C 109.5
H36B C36 H36C 109.5

loop_
_geom_bond_atom_site_label_1
_geom_bond_atom_site_label_2
_geom_bond_distance
I1 C1 2.096(6)
Si1 C12 1.847(7)
Si1 C16 1.871(7)
Si1 C19B 1.877(15)
Si1 C19A 1.883(16)
Si1 C13 1.957(12)
O1 C8 1.206(8)
O2 C8 1.350(7)
O2 C9 1.443(6)
O3 C10 1.190(8)
O4 C10 1.350(7)
O4 C22 1.421(7)
C1 C2 1.392(9)
C1 C6 1.394(9)
C2 C3 1.395(9)
C2 C8 1.490(8)
C3 C4 1.400(8)
C3 H3 0.9500
C4 C5 1.385(10)
C4 C7 1.497(10)
C5 C6 1.369(10)
C5 H5 0.9500
C6 H6 0.9500
C7 H7A 0.9800
C7 H7B 0.9800
C7 H7C 0.9800
C9 C11 1.452(8)
C9 C10 1.529(8)
C9 H9 1.0000
C11 C12 1.201(10)
C13 C14B 1.491(15)
C13 C15B 1.505(14)
C13 C15A 1.512(13)
C13 C14A 1.515(13)
C13 H13 1.0000
C13 H13A 1.0000
C14A H14A 0.9800
C14A H14B 0.9800
C14A H14C 0.9800
C15A H15A 0.9800
C15A H15B 0.9800
C15A H15C 0.9800
C14B H14D 0.9800
C14B H14E 0.9800
C14B H14F 0.9800
C15B H15D 0.9800
C15B H15E 0.9800
C15B H15F 0.9800
C16 C17 1.514(15)
C16 C18 1.545(12)
C16 H16 1.0000
C17 H17A 0.9800
C17 H17B 0.9800
C17 H17C 0.9800
C18 H18A 0.9800
C18 H18B 0.9800
C18 H18C 0.9800
C19A C21A 1.505(16)
C19A C20A 1.510(16)
C19A H19A 1.0000
C20A H20A 0.9800
C20A H20B 0.9800
C20A H20C 0.9800
C21A H21A 0.9800
C21A H21B 0.9800
C21A H21C 0.9800
C19B C21B 1.499(16)
C19B C20B 1.513(15)
C19B H19B 1.0000
C20B H20D 0.9800
C20B H20E 0.9800
C20B H20F 0.9800
C21B H21D 0.9800
C21B H21E 0.9800
C21B H21F 0.9800
C22 C23 1.382(9)
C22 C27 1.403(9)
C23 C24 1.407(9)
C23 C28 1.546(8)
C24 C25 1.394(10)
C24 H24 0.9500
C25 C26 1.379(10)
C25 C32 1.503(10)
C26 C27 1.397(9)
C26 H26 0.9500
C27 C33 1.548(9)
C28 C29 1.522(10)
C28 C31 1.538(9)
C28 C30 1.539(10)
C29 H29A 0.9800
C29 H29B 0.9800
C29 H29C 0.9800
C30 H30A 0.9800
C30 H30B 0.9800
C30 H30C 0.9800
C31 H31A 0.9800
C31 H31B 0.9800
C31 H31C 0.9800
C32 H32A 0.9800
C32 H32B 0.9800
C32 H32C 0.9800
C33 C35 1.532(11)
C33 C34 1.539(11)
C33 C36 1.550(10)
C34 H34A 0.9800
C34 H34B 0.9800
C34 H34C 0.9800
C35 H35A 0.9800
C35 H35B 0.9800
C35 H35C 0.9800
C36 H36A 0.9800
C36 H36B 0.9800
C36 H36C 0.9800

loop_
_geom_torsion_atom_site_label_1
_geom_torsion_atom_site_label_2
_geom_torsion_atom_site_label_3
_geom_torsion_atom_site_label_4
_geom_torsion
C6 C1 C2 C3 -0.6(8)
I1 C1 C2 C3 -178.6(4)
C6 C1 C2 C8 -175.7(5)
I1 C1 C2 C8 6.3(8)
C1 C2 C3 C4 -1.8(9)
C8 C2 C3 C4 173.5(5)
C2 C3 C4 C5 2.5(9)
C2 C3 C4 C7 -176.9(6)
C3 C4 C5 C6 -0.8(9)
C7 C4 C5 C6 178.6(6)
C4 C5 C6 C1 -1.6(10)
C2 C1 C6 C5 2.3(9)
I1 C1 C6 C5 -179.6(5)
C9 O2 C8 O1 7.0(9)
C9 O2 C8 C2 -172.2(5)
C1 C2 C8 O1 40.8(9)
C3 C2 C8 O1 -134.4(7)
C1 C2 C8 O2 -140.0(6)
C3 C2 C8 O2 44.8(7)
C8 O2 C9 C11 -144.9(6)
C8 O2 C9 C10 86.3(6)
C22 O4 C10 O3 -2.4(10)
C22 O4 C10 C9 174.6(5)
O2 C9 C10 O3 -24.7(9)
C11 C9 C10 O3 -150.6(7)
O2 C9 C10 O4 158.2(5)
C11 C9 C10 O4 32.3(7)
C12 Si1 C16 C17 -62.8(8)
C19B Si1 C16 C17 178.8(12)
C19A Si1 C16 C17 -173.5(14)
C13 Si1 C16 C17 51.5(8)
C12 Si1 C16 C18 60.9(7)
C19B Si1 C16 C18 -57.6(11)
C19A Si1 C16 C18 -49.9(13)
C13 Si1 C16 C18 175.2(6)
C12 Si1 C19A C21A 46(4)
C16 Si1 C19A C21A 157(3)
C13 Si1 C19A C21A -77(3)
C12 Si1 C19A C20A -171(3)
C16 Si1 C19A C20A -60(3)
C13 Si1 C19A C20A 66(3)
C12 Si1 C19B C21B 77.2(18)
C16 Si1 C19B C21B -165.8(14)
C13 Si1 C19B C21B -40(2)
C12 Si1 C19B C20B -151(2)
C16 Si1 C19B C20B -34(2)
C13 Si1 C19B C20B 92(2)
C10 O4 C22 C23 -93.8(6)
C10 O4 C22 C27 89.8(7)
C27 C22 C23 C24 -8.0(9)
O4 C22 C23 C24 175.8(5)
C27 C22 C23 C28 170.7(6)
O4 C22 C23 C28 -5.5(8)
C22 C23 C24 C25 2.9(9)
C28 C23 C24 C25 -175.9(6)
C23 C24 C25 C26 2.2(10)
C23 C24 C25 C32 -178.4(6)
C24 C25 C26 C27 -2.5(9)
C32 C25 C26 C27 178.1(6)
C25 C26 C27 C22 -2.2(9)
C25 C26 C27 C33 176.7(6)
C23 C22 C27 C26 7.8(9)
O4 C22 C27 C26 -176.1(5)
C23 C22 C27 C33 -171.1(6)
O4 C22 C27 C33 5.1(9)
C22 C23 C28 C29 61.3(8)
C24 C23 C28 C29 -120.0(7)
C22 C23 C28 C31 -179.4(6)
C24 C23 C28 C31 -0.7(8)
C22 C23 C28 C30 -61.5(8)
C24 C23 C28 C30 117.2(7)
C26 C27 C33 C35 115.9(8)
C22 C27 C33 C35 -65.3(9)
C26 C27 C33 C34 -5.2(9)
C22 C27 C33 C34 173.6(7)
C26 C27 C33 C36 -122.9(7)
C22 C27 C33 C36 55.9(8)
